data_1532243
loop_
_publ_author_name
'Shepelev, Yu.F.'
'Petrova, M.A.'
'Novikova, A.S.'
'Lapshin, A.E.'

_publ_section_title
;
 Crystal structures of Na2 Zn P2 O7, K2 Zn P2 O7 and Li K Zn P2 O7 phases
 in the (M2 O) - (Zn O) - (P2 O5) glass-forming system (M = Li, Na and K)
;
_journal_name_full 'Glass Physics and Chemistry'
_journal_page_first 317
_journal_page_last 321
_journal_volume 28
_journal_year 2002
_chemical_formula_sum 'K2 O7 P2 Zn'
_chemical_name_systematic 'K2 (Zn P2 O7)'
_space_group_IT_number 136
_symmetry_space_group_name_Hall '-P 4n 2n'
_symmetry_space_group_name_H-M 'P 42/m n m'
_cell_angle_alpha 90
_cell_angle_beta 90
_cell_angle_gamma 90
_cell_formula_units_Z 4
_cell_length_a 7.858
_cell_length_b 7.858
_cell_length_c 11.322
_cell_volume 699.113
_citation_journal_id_ASTM GPHCEE
_cod_data_source_file Shepelev_GPHCEE_2002_1137.cif
_cod_data_source_block K2O7P2Zn1
_cod_original_cell_volume 699.1127
_cod_original_formula_sum 'K2 O7 P2 Zn1'
_cod_database_code 1532243

loop_
_symmetry_equiv_pos_as_xyz
x,y,z
-y+1/2,x+1/2,z+1/2
-x,-y,z
y+1/2,-x+1/2,z+1/2
x+1/2,-y+1/2,-z+1/2
y,x,-z
-x+1/2,y+1/2,-z+1/2
-y,-x,-z
-x,-y,-z
y-1/2,-x-1/2,-z-1/2
x,y,-z
-y-1/2,x-1/2,-z-1/2
-x-1/2,y-1/2,z-1/2
-y,-x,z
x-1/2,-y-1/2,z-1/2
y,x,z

loop_
_atom_site_label
_atom_site_type_symbol
_atom_site_fract_x
_atom_site_fract_y
_atom_site_fract_z
_atom_site_occupancy
_atom_site_U_iso_or_equiv
P1 P+5 0.1367 0.1367 0.2844 1 0.0
Zn1 Zn+2 0.5 0 0.25 1 0.0
O2 O-2 0.1368 0.1368 0.1545 1 0.0
K1 K+1 0.8092 0.1908 0.5 1 0.0
K2 K+1 0.851 0.149 0 1 0.0
O3 O-2 0.2998 0.0804 0.3363 1 0.0
O1 O-2 0 0 0.3302 1 0.0
